data_4071562
loop_
_publ_author_name
'Lorber, Christian'
'Choukroun, Robert'
'Vendier, Laure'

_publ_section_title
;
 Reactivity of B(C6F5)3with Simple Early Transition Metal Alkoxides:
 Alkoxide-Aryl Exchange, THF Ring-Opening, or Acetonitrile CC Coupling
;
_journal_issue 19
_journal_name_full Organometallics
_journal_page_first 5017
_journal_paper_doi 10.1021/om800234z
_journal_volume 27
_journal_year 2008
_chemical_compound_source 'synthesis as described'
_chemical_formula_moiety 'C138 H198 B2 F40 N O22 Zr6'
_chemical_formula_sum 'C138 H198 B2 F40 N O22 Zr6'
_chemical_formula_weight 3551.91
_chemical_name_systematic
;
 ?
;
_space_group_IT_number 14
_symmetry_cell_setting monoclinic
_symmetry_Int_Tables_number 14
_symmetry_space_group_name_Hall '-P 2yab'
_symmetry_space_group_name_H-M 'P 1 21/a 1'
_atom_sites_solution_hydrogens geom
_atom_sites_solution_primary direct
_atom_sites_solution_secondary difmap
_cell_angle_alpha 90
_cell_angle_beta 112.960(8)
_cell_angle_gamma 90
_cell_formula_units_Z 2
_cell_length_a 20.2421(15)
_cell_length_b 20.2310(15)
_cell_length_c 21.0455(17)
_cell_measurement_reflns_used 5934
_cell_measurement_temperature 180
_cell_measurement_theta_max 32.1964
_cell_measurement_theta_min 2.6869
_cell_measurement_wavelength 0.71073
_cell_volume 7935.7(12)
_computing_cell_refinement 'CrysAlis RED, Oxford Diffraction Ltd.'
_computing_data_collection 'CrysAlis CCD, Oxford Diffraction Ltd.'
_computing_data_reduction 'CrysAlis RED, Oxford Diffraction Ltd.'
_computing_molecular_graphics 'Ortep-3 for Windows (Farrugia, 1997)'
_computing_publication_material 'WinGX publication routines (Farrugia, 1999)'
_computing_structure_refinement 'SHELXL-97 (Sheldrick, 1997)'
_computing_structure_solution 'SHELXS-97 (Sheldrick, 1997)'
_diffrn_ambient_temperature 180
_diffrn_measured_fraction_theta_full 0.999
_diffrn_measured_fraction_theta_max 0.999
_diffrn_measurement_device_type 'Oxford-Diffraction XCALIBUR'
_diffrn_measurement_method \w-\f
_diffrn_radiation_monochromator graphite
_diffrn_radiation_source 'fine-focus sealed tube'
_diffrn_radiation_type MoK\a
_diffrn_reflns_av_R_equivalents 0.0779
_diffrn_reflns_av_unetI/netI 0.1285
_diffrn_reflns_limit_h_max 25
_diffrn_reflns_limit_h_min -25
_diffrn_reflns_limit_k_max 25
_diffrn_reflns_limit_k_min -25
_diffrn_reflns_limit_l_max 21
_diffrn_reflns_limit_l_min -26
_diffrn_reflns_number 57500
_diffrn_reflns_theta_full 26.37
_diffrn_reflns_theta_max 26.37
_diffrn_reflns_theta_min 2.69
_diffrn_standards_decay_% 0
_diffrn_standards_interval_count 0
_diffrn_standards_interval_time 0
_diffrn_standards_number 0
_exptl_absorpt_coefficient_mu 0.487
_exptl_absorpt_correction_T_max 0.959
_exptl_absorpt_correction_T_min 0.825
_exptl_absorpt_correction_type refdelf
_exptl_absorpt_process_details
;
        (See: Walker, N. & Stuart, D. (1983) Acta Cryst. A39, 158-166)
;
_exptl_crystal_colour colourless
_exptl_crystal_density_diffrn 1.486
_exptl_crystal_density_method 'not measured'
_exptl_crystal_description platelet
_exptl_crystal_F_000 3638
_exptl_crystal_size_max 0.4
_exptl_crystal_size_mid 0.25
_exptl_crystal_size_min 0.08
_refine_diff_density_max 0.603
_refine_diff_density_min -0.603
_refine_diff_density_rms 0.105
_refine_ls_extinction_method none
_refine_ls_goodness_of_fit_ref 0.869
_refine_ls_hydrogen_treatment constr
_refine_ls_matrix_type full
_refine_ls_number_parameters 986
_refine_ls_number_reflns 16205
_refine_ls_number_restraints 2
_refine_ls_restrained_S_all 0.875
_refine_ls_R_factor_all 0.1111
_refine_ls_R_factor_gt 0.0474
_refine_ls_shift/su_max 0.006
_refine_ls_shift/su_mean 0.001
_refine_ls_structure_factor_coef Fsqd
_refine_ls_weighting_details 'calc w=1/[\s^2^(Fo^2^)+(0.0476P)^2^+0.0000P] where P=(Fo^2^+2Fc^2^)/3'
_refine_ls_weighting_scheme calc
_refine_ls_wR_factor_gt 0.1018
_refine_ls_wR_factor_ref 0.1191
_reflns_number_gt 8499
_reflns_number_total 16205
_reflns_threshold_expression >2\s(I)
_cod_data_source_file om800234z_si_002.cif
_cod_data_source_block (3)
_cod_original_cell_volume 7935.7(11)
_cod_database_code 4071562

loop_
_symmetry_equiv_pos_as_xyz
'x, y, z'
'-x+1/2, y+1/2, -z'
'-x, -y, -z'
'x-1/2, -y-1/2, z'

loop_
_atom_site_label
_atom_site_type_symbol
_atom_site_fract_x
_atom_site_fract_y
_atom_site_fract_z
_atom_site_U_iso_or_equiv
_atom_site_adp_type
_atom_site_occupancy
_atom_site_symmetry_multiplicity
_atom_site_calc_flag
_atom_site_refinement_flags
_atom_site_disorder_assembly
_atom_site_disorder_group
C1 C 0.7863(3) 0.0018(3) 0.3204(3) 0.0458(14) Uani 1 1 d . . .
C2 C 0.7404(3) -0.0165(3) 0.3524(3) 0.0478(15) Uani 1 1 d . . .
C3 C 0.7557(4) -0.0594(3) 0.4048(3) 0.0595(18) Uani 1 1 d . . .
C4 C 0.8219(5) -0.0873(3) 0.4321(3) 0.064(2) Uani 1 1 d . . .
C5 C 0.8713(4) -0.0723(3) 0.4049(3) 0.0632(18) Uani 1 1 d . . .
C6 C 0.8524(3) -0.0295(3) 0.3497(3) 0.0534(16) Uani 1 1 d . . .
C7 C 0.8192(3) 0.0701(3) 0.2224(3) 0.0453(14) Uani 1 1 d . . .
C8 C 0.8512(3) 0.1286(3) 0.2128(3) 0.0540(16) Uani 1 1 d . . .
C9 C 0.8914(4) 0.1316(4) 0.1729(3) 0.0660(19) Uani 1 1 d . . .
C10 C 0.9030(3) 0.0774(4) 0.1412(3) 0.0619(18) Uani 1 1 d . . .
C11 C 0.8739(3) 0.0181(4) 0.1486(3) 0.0589(17) Uani 1 1 d . . .
C12 C 0.8322(3) 0.0164(3) 0.1871(3) 0.0501(15) Uani 1 1 d . . .
C13 C 0.6857(3) 0.0537(3) 0.1980(3) 0.0426(14) Uani 1 1 d . . .
C14 C 0.6564(3) 0.1059(3) 0.1531(3) 0.0514(15) Uani 1 1 d . . .
C15 C 0.5916(3) 0.1051(3) 0.0997(3) 0.0559(16) Uani 1 1 d . . .
C16 C 0.5506(3) 0.0496(3) 0.0865(3) 0.0530(16) Uani 1 1 d . . .
C17 C 0.5767(3) -0.0057(3) 0.1262(3) 0.0480(15) Uani 1 1 d . . .
C18 C 0.6430(3) -0.0028(3) 0.1798(3) 0.0440(14) Uani 1 1 d . . .
C19 C 0.7671(3) 0.1252(3) 0.3131(3) 0.0486(15) Uani 1 1 d . . .
C20 C 0.7112(4) 0.1595(3) 0.3166(3) 0.0574(17) Uani 1 1 d . . .
C21 C 0.7171(5) 0.2074(3) 0.3655(4) 0.070(2) Uani 1 1 d . . .
C22 C 0.7815(6) 0.2224(3) 0.4140(4) 0.074(2) Uani 1 1 d . . .
C23 C 0.8400(5) 0.1906(4) 0.4132(3) 0.077(2) Uani 1 1 d . . .
C24 C 0.8319(4) 0.1434(3) 0.3639(3) 0.0591(17) Uani 1 1 d . . .
C25 C 0.7914(2) 0.5566(2) 0.0636(2) 0.0328(12) Uani 1 1 d . . .
C26 C 0.7660(3) 0.4892(3) 0.0314(2) 0.0497(15) Uani 1 1 d . . .
H26A H 0.7147 0.4869 0.015 0.075 Uiso 1 1 calc R . .
H26B H 0.7869 0.4554 0.0654 0.075 Uiso 1 1 calc R . .
H26C H 0.7805 0.4827 -0.0065 0.075 Uiso 1 1 calc R . .
C27 C 0.8722(3) 0.5616(3) 0.0872(3) 0.0482(15) Uani 1 1 d . . .
H27A H 0.8851 0.5569 0.0481 0.072 Uiso 1 1 calc R . .
H27B H 0.8946 0.5271 0.1199 0.072 Uiso 1 1 calc R . .
H27C H 0.888 0.6038 0.1085 0.072 Uiso 1 1 calc R . .
C28 C 0.7539(3) 0.6105(3) 0.0135(2) 0.0533(16) Uani 1 1 d . . .
H28A H 0.7029 0.6049 -0.0019 0.08 Uiso 1 1 calc R . .
H28B H 0.7674 0.6085 -0.0254 0.08 Uiso 1 1 calc R . .
H28C H 0.7674 0.6527 0.0358 0.08 Uiso 1 1 calc R . .
C29 C 0.7822(3) 0.4230(2) 0.3431(3) 0.0420(14) Uani 1 1 d . . .
C30 C 0.7451(4) 0.4293(3) 0.3907(3) 0.082(2) Uani 1 1 d . . .
H30A H 0.7595 0.4696 0.4164 0.123 Uiso 1 1 calc R . .
H30B H 0.7574 0.3924 0.422 0.123 Uiso 1 1 calc R . .
H30C H 0.6941 0.4298 0.3648 0.123 Uiso 1 1 calc R . .
C31 C 0.8652(3) 0.4239(3) 0.3859(3) 0.073(2) Uani 1 1 d . . .
H31A H 0.8897 0.4211 0.355 0.109 Uiso 1 1 calc R . .
H31B H 0.8784 0.3869 0.4169 0.109 Uiso 1 1 calc R . .
H31C H 0.8783 0.4642 0.4118 0.109 Uiso 1 1 calc R . .
C32 C 0.7650(4) 0.3612(3) 0.3013(3) 0.077(2) Uani 1 1 d . . .
H32A H 0.714 0.3554 0.2805 0.115 Uiso 1 1 calc R . .
H32B H 0.7865 0.3241 0.3305 0.115 Uiso 1 1 calc R . .
H32C H 0.7836 0.3643 0.2658 0.115 Uiso 1 1 calc R . .
C33 C 0.7527(3) 0.7454(2) 0.3049(3) 0.0429(14) Uani 1 1 d D . .
C34A C 0.7366(6) 0.7982(5) 0.2546(5) 0.0504(14) Uani 0.56 1 d P A 1
H34A H 0.7464 0.8401 0.278 0.076 Uiso 0.56 1 calc PR A 1
H34B H 0.6869 0.7962 0.2242 0.076 Uiso 0.56 1 calc PR A 1
H34C H 0.7659 0.7935 0.2283 0.076 Uiso 0.56 1 calc PR A 1
C35A C 0.8375(4) 0.7553(4) 0.3491(5) 0.0504(14) Uani 0.56 1 d PD A 1
H35A H 0.8456 0.7977 0.3713 0.076 Uiso 0.56 1 calc PR A 1
H35B H 0.8627 0.753 0.3189 0.076 Uiso 0.56 1 calc PR A 1
H35C H 0.8545 0.7212 0.3833 0.076 Uiso 0.56 1 calc PR A 1
C36A C 0.7196(6) 0.7435(5) 0.3548(5) 0.0504(14) Uani 0.56 1 d P A 1
H36A H 0.7366 0.7055 0.3839 0.076 Uiso 0.56 1 calc PR A 1
H36B H 0.6684 0.7409 0.331 0.076 Uiso 0.56 1 calc PR A 1
H36C H 0.732 0.7828 0.3825 0.076 Uiso 0.56 1 calc PR A 1
C34B C 0.7873(7) 0.7946(6) 0.2759(7) 0.0504(14) Uani 0.44 1 d P A 2
H34D H 0.7738 0.8383 0.284 0.076 Uiso 0.44 1 calc PR A 2
H34E H 0.7721 0.7874 0.2272 0.076 Uiso 0.44 1 calc PR A 2
H34F H 0.8385 0.7899 0.2978 0.076 Uiso 0.44 1 calc PR A 2
C35B C 0.6700(5) 0.7639(6) 0.2696(6) 0.0504(14) Uani 0.44 1 d PD A 2
H35D H 0.6425 0.7327 0.2835 0.076 Uiso 0.44 1 calc PR A 2
H35E H 0.6548 0.7627 0.2203 0.076 Uiso 0.44 1 calc PR A 2
H35F H 0.6627 0.8075 0.2836 0.076 Uiso 0.44 1 calc PR A 2
C36B C 0.7667(7) 0.7444(6) 0.3757(7) 0.0504(14) Uani 0.44 1 d P A 2
H36D H 0.8165 0.7347 0.4014 0.076 Uiso 0.44 1 calc PR A 2
H36E H 0.7377 0.7109 0.3847 0.076 Uiso 0.44 1 calc PR A 2
H36F H 0.7553 0.7867 0.3895 0.076 Uiso 0.44 1 calc PR A 2
C37 C 0.9225(3) 0.4005(3) 0.2166(3) 0.0468(15) Uani 1 1 d . . .
C38 C 0.9901(3) 0.4405(3) 0.2524(3) 0.081(2) Uani 1 1 d . . .
H38A H 0.9878 0.4803 0.2268 0.122 Uiso 1 1 calc R . .
H38B H 1.031 0.415 0.255 0.122 Uiso 1 1 calc R . .
H38C H 0.9942 0.4516 0.2982 0.122 Uiso 1 1 calc R . .
C39 C 0.9218(4) 0.3375(3) 0.2564(3) 0.091(3) Uani 1 1 d . . .
H39A H 0.9277 0.3488 0.3026 0.136 Uiso 1 1 calc R . .
H39B H 0.9603 0.3091 0.2578 0.136 Uiso 1 1 calc R . .
H39C H 0.8769 0.3151 0.2339 0.136 Uiso 1 1 calc R . .
C40B C 0.9157(3) 0.3811(3) 0.1453(3) 0.0614(17) Uani 1 1 d . . .
H40A H 0.8738 0.3541 0.1241 0.092 Uiso 1 1 calc R . .
H40B H 0.9574 0.3566 0.1483 0.092 Uiso 1 1 calc R . .
H40C H 0.9114 0.4201 0.118 0.092 Uiso 1 1 calc R . .
C41 C 0.6645(3) 0.3656(3) 0.1029(3) 0.0487(15) Uani 1 1 d . . .
C42 C 0.6325(4) 0.3264(3) 0.1461(3) 0.080(2) Uani 1 1 d . . .
H42A H 0.6705 0.3087 0.186 0.12 Uiso 1 1 calc R . .
H42B H 0.6037 0.2909 0.1189 0.12 Uiso 1 1 calc R . .
H42C H 0.6031 0.3551 0.1605 0.12 Uiso 1 1 calc R . .
C43 C 0.7186(3) 0.3209(3) 0.0892(3) 0.0691(19) Uani 1 1 d . . .
H43A H 0.737 0.3433 0.0593 0.104 Uiso 1 1 calc R . .
H43B H 0.6952 0.2808 0.0675 0.104 Uiso 1 1 calc R . .
H43C H 0.7573 0.3107 0.1321 0.104 Uiso 1 1 calc R . .
C44 C 0.6047(3) 0.3917(3) 0.0386(3) 0.074(2) Uani 1 1 d . . .
H44A H 0.5756 0.4219 0.0516 0.111 Uiso 1 1 calc R . .
H44B H 0.5757 0.3555 0.0133 0.111 Uiso 1 1 calc R . .
H44C H 0.625 0.4141 0.0103 0.111 Uiso 1 1 calc R . .
C45 C 0.6183(2) 0.5655(2) 0.1652(2) 0.0306(11) Uani 1 1 d . . .
C46 C 0.5921(3) 0.5047(2) 0.1906(3) 0.0395(13) Uani 1 1 d . . .
H46A H 0.6124 0.4658 0.1792 0.059 Uiso 1 1 calc R . .
H46B H 0.5407 0.5024 0.1689 0.059 Uiso 1 1 calc R . .
H46C H 0.6065 0.5073 0.2397 0.059 Uiso 1 1 calc R . .
C47 C 0.6006(3) 0.5609(2) 0.0876(2) 0.0426(14) Uani 1 1 d . . .
H47A H 0.6147 0.6011 0.0721 0.064 Uiso 1 1 calc R . .
H47B H 0.55 0.5544 0.0633 0.064 Uiso 1 1 calc R . .
H47C H 0.6261 0.5244 0.0788 0.064 Uiso 1 1 calc R . .
C48 C 0.5851(3) 0.6271(2) 0.1813(3) 0.0445(14) Uani 1 1 d . . .
H48A H 0.5968 0.6295 0.23 0.067 Uiso 1 1 calc R . .
H48B H 0.5339 0.6254 0.1571 0.067 Uiso 1 1 calc R . .
H48C H 0.6035 0.6655 0.1668 0.067 Uiso 1 1 calc R . .
C49 C 0.6465(3) 0.7560(2) 0.0641(3) 0.0413(13) Uani 1 1 d . . .
C50 C 0.6325(5) 0.7333(3) -0.0071(3) 0.110(3) Uani 1 1 d . . .
H50A H 0.6771 0.7224 -0.0106 0.166 Uiso 1 1 calc R . .
H50B H 0.6091 0.7678 -0.0393 0.166 Uiso 1 1 calc R . .
H50C H 0.6022 0.6949 -0.0175 0.166 Uiso 1 1 calc R . .
C51 C 0.6843(4) 0.8220(3) 0.0773(4) 0.099(3) Uani 1 1 d . . .
H51A H 0.6944 0.8356 0.1239 0.148 Uiso 1 1 calc R . .
H51B H 0.6541 0.8542 0.0459 0.148 Uiso 1 1 calc R . .
H51C H 0.7284 0.8181 0.0706 0.148 Uiso 1 1 calc R . .
C52 C 0.5778(4) 0.7635(4) 0.0731(4) 0.107(3) Uani 1 1 d . . .
H52A H 0.554 0.7214 0.0666 0.16 Uiso 1 1 calc R . .
H52B H 0.5477 0.7944 0.0398 0.16 Uiso 1 1 calc R . .
H52C H 0.5871 0.7794 0.1188 0.16 Uiso 1 1 calc R . .
C57 C 0.8742(3) 0.5976(3) 0.4853(3) 0.0505(15) Uani 1 1 d . . .
C58A C 0.8615(6) 0.5381(6) 0.5238(5) 0.085(2) Uani 0.67 1 d P B 1
H58A H 0.811 0.5328 0.5121 0.128 Uiso 0.67 1 calc PR B 1
H58B H 0.8854 0.5451 0.5726 0.128 Uiso 0.67 1 calc PR B 1
H58C H 0.8802 0.499 0.511 0.128 Uiso 0.67 1 calc PR B 1
C59A C 0.8534(6) 0.6595(6) 0.5123(4) 0.085(2) Uani 0.67 1 d P B 1
H59A H 0.8658 0.6973 0.4917 0.128 Uiso 0.67 1 calc PR B 1
H59B H 0.8785 0.6614 0.5615 0.128 Uiso 0.67 1 calc PR B 1
H59C H 0.8027 0.6593 0.501 0.128 Uiso 0.67 1 calc PR B 1
C60A C 0.9527(6) 0.5958(6) 0.4961(5) 0.085(2) Uani 0.67 1 d P B 1
H60A H 0.9617 0.5575 0.4736 0.128 Uiso 0.67 1 calc PR B 1
H60B H 0.9819 0.5937 0.5446 0.128 Uiso 0.67 1 calc PR B 1
H60C H 0.9644 0.6349 0.4768 0.128 Uiso 0.67 1 calc PR B 1
C58B C 0.8308(13) 0.5699(13) 0.5248(10) 0.085(2) Uani 0.33 1 d P B 2
H58D H 0.7928 0.5999 0.521 0.128 Uiso 0.33 1 calc PR B 2
H58E H 0.8617 0.5644 0.5725 0.128 Uiso 0.33 1 calc PR B 2
H58F H 0.8109 0.5278 0.5056 0.128 Uiso 0.33 1 calc PR B 2
C59B C 0.9035(13) 0.6658(12) 0.5029(9) 0.085(2) Uani 0.33 1 d P B 2
H59D H 0.9383 0.6737 0.4832 0.128 Uiso 0.33 1 calc PR B 2
H59E H 0.926 0.6705 0.5521 0.128 Uiso 0.33 1 calc PR B 2
H59F H 0.8652 0.6973 0.4847 0.128 Uiso 0.33 1 calc PR B 2
C60B C 0.9389(13) 0.5501(12) 0.5022(10) 0.085(2) Uani 0.33 1 d P B 2
H60D H 0.9245 0.5061 0.5082 0.128 Uiso 0.33 1 calc PR B 2
H60E H 0.9771 0.5642 0.544 0.128 Uiso 0.33 1 calc PR B 2
H60F H 0.9551 0.5506 0.465 0.128 Uiso 0.33 1 calc PR B 2
C61 C 0.8995(3) 0.7437(3) 0.1695(3) 0.0491(15) Uani 1 1 d . . .
C62 C 0.8995(3) 0.8093(3) 0.2039(3) 0.073(2) Uani 1 1 d . . .
H62A H 0.853 0.8294 0.1827 0.11 Uiso 1 1 calc R . .
H62B H 0.935 0.8378 0.1988 0.11 Uiso 1 1 calc R . .
H62C H 0.9104 0.8023 0.2521 0.11 Uiso 1 1 calc R . .
C63 C 0.8796(3) 0.7526(3) 0.0928(3) 0.074(2) Uani 1 1 d . . .
H63A H 0.8849 0.7112 0.0729 0.11 Uiso 1 1 calc R . .
H63B H 0.9105 0.785 0.0854 0.11 Uiso 1 1 calc R . .
H63C H 0.8306 0.7671 0.0714 0.11 Uiso 1 1 calc R . .
C64 C 0.9736(3) 0.7125(3) 0.2006(3) 0.0678(19) Uani 1 1 d . . .
H64A H 0.9871 0.7066 0.2493 0.102 Uiso 1 1 calc R . .
H64B H 1.0077 0.7408 0.1927 0.102 Uiso 1 1 calc R . .
H64C H 0.9727 0.6703 0.1793 0.102 Uiso 1 1 calc R . .
C65 C 0.6220(3) 0.5825(3) 0.3773(3) 0.0473(14) Uani 1 1 d . . .
C66A C 0.5945(6) 0.6516(5) 0.3785(6) 0.0787(18) Uani 0.65 1 d P C 1
H66A H 0.6331 0.6791 0.4078 0.118 Uiso 0.65 1 calc PR C 1
H66B H 0.5572 0.6504 0.396 0.118 Uiso 0.65 1 calc PR C 1
H66C H 0.5757 0.6694 0.3326 0.118 Uiso 0.65 1 calc PR C 1
C67A C 0.5646(6) 0.5365(6) 0.3412(6) 0.0787(18) Uani 0.65 1 d P C 1
H67A H 0.5388 0.5518 0.2948 0.118 Uiso 0.65 1 calc PR C 1
H67B H 0.5325 0.5336 0.3647 0.118 Uiso 0.65 1 calc PR C 1
H67C H 0.5845 0.4937 0.3401 0.118 Uiso 0.65 1 calc PR C 1
C68A C 0.6605(6) 0.5585(6) 0.4546(5) 0.0787(18) Uani 0.65 1 d P C 1
H68A H 0.6797 0.515 0.4555 0.118 Uiso 0.65 1 calc PR C 1
H68B H 0.6264 0.5576 0.476 0.118 Uiso 0.65 1 calc PR C 1
H68C H 0.6987 0.5885 0.4793 0.118 Uiso 0.65 1 calc PR C 1
C66B C 0.5497(10) 0.6127(10) 0.3244(10) 0.0787(18) Uani 0.35 1 d P C 2
H66D H 0.5591 0.6548 0.3086 0.118 Uiso 0.35 1 calc PR C 2
H66E H 0.5167 0.6185 0.3467 0.118 Uiso 0.35 1 calc PR C 2
H66F H 0.5291 0.5834 0.2859 0.118 Uiso 0.35 1 calc PR C 2
C67B C 0.6060(11) 0.5128(10) 0.3943(11) 0.0787(18) Uani 0.35 1 d P C 2
H67D H 0.5891 0.4866 0.353 0.118 Uiso 0.35 1 calc PR C 2
H67E H 0.5698 0.5144 0.4131 0.118 Uiso 0.35 1 calc PR C 2
H67F H 0.6489 0.4934 0.4274 0.118 Uiso 0.35 1 calc PR C 2
C68B C 0.6516(11) 0.6138(11) 0.4446(11) 0.0787(18) Uani 0.35 1 d P C 2
H68D H 0.697 0.5941 0.4718 0.118 Uiso 0.35 1 calc PR C 2
H68E H 0.6192 0.608 0.4675 0.118 Uiso 0.35 1 calc PR C 2
H68F H 0.6581 0.6602 0.4392 0.118 Uiso 0.35 1 calc PR C 2
O1 O 0.77323(15) 0.56360(14) 0.12462(14) 0.0284(7) Uani 1 1 d . A .
O2 O 0.76744(16) 0.48046(14) 0.29739(15) 0.0313(8) Uani 1 1 d . . .
O3 O 0.75322(16) 0.68006(14) 0.27433(14) 0.0271(7) Uani 1 1 d . A .
O4 O 0.86098(16) 0.44081(14) 0.21133(16) 0.0345(8) Uani 1 1 d . . .
O5 O 0.70444(17) 0.42212(14) 0.14253(16) 0.0374(8) Uani 1 1 d . . .
O6 O 0.69740(15) 0.57078(14) 0.20186(14) 0.0249(7) Uani 1 1 d . A .
O7 O 0.69099(16) 0.70770(14) 0.11312(15) 0.0329(8) Uani 1 1 d . A .
O8 O 0.82899(14) 0.57971(13) 0.26053(14) 0.0232(7) Uani 1 1 d . A .
O9 O 0.83097(17) 0.59252(15) 0.41232(14) 0.0343(8) Uani 1 1 d . A .
O10 O 0.67450(17) 0.58254(15) 0.34720(16) 0.0373(8) Uani 1 1 d . A .
O11 O 0.84734(17) 0.70029(15) 0.17922(16) 0.0365(8) Uani 1 1 d . A .
F2 F 0.67465(19) 0.01130(15) 0.32965(16) 0.0611(9) Uani 1 1 d . . .
F3 F 0.7077(2) -0.07660(16) 0.43119(18) 0.0836(12) Uani 1 1 d . . .
F4 F 0.8403(2) -0.12975(17) 0.48554(17) 0.0876(13) Uani 1 1 d . . .
F5 F 0.9379(2) -0.09828(19) 0.43096(18) 0.0888(12) Uani 1 1 d . . .
F6 F 0.90479(18) -0.01671(18) 0.32600(17) 0.0750(11) Uani 1 1 d . . .
F8 F 0.84300(19) 0.18558(17) 0.24163(17) 0.0709(10) Uani 1 1 d . . .
F9 F 0.9198(2) 0.1900(2) 0.16556(19) 0.0932(13) Uani 1 1 d . . .
F10 F 0.94112(19) 0.0791(2) 0.10090(18) 0.0926(13) Uani 1 1 d . . .
F11 F 0.88289(19) -0.03709(19) 0.11734(17) 0.0801(12) Uani 1 1 d . . .
F12 F 0.80115(17) -0.04282(16) 0.19084(16) 0.0605(9) Uani 1 1 d . . .
F14 F 0.69471(18) 0.16306(15) 0.16463(16) 0.0653(10) Uani 1 1 d . . .
F15 F 0.5676(2) 0.15918(17) 0.06064(18) 0.0825(12) Uani 1 1 d . . .
F16 F 0.48453(18) 0.04870(17) 0.03638(17) 0.0717(10) Uani 1 1 d . . .
F17 F 0.53835(16) -0.06168(16) 0.11445(17) 0.0651(10) Uani 1 1 d . . .
F18 F 0.66485(16) -0.06009(14) 0.21604(15) 0.0531(8) Uani 1 1 d . . .
F20 F 0.6425(2) 0.14867(16) 0.2717(2) 0.0748(11) Uani 1 1 d . . .
F21 F 0.6582(3) 0.23929(18) 0.3643(2) 0.0996(14) Uani 1 1 d . . .
F23 F 0.9058(3) 0.2058(2) 0.46049(19) 0.1098(16) Uani 1 1 d . . .
F24 F 0.8923(2) 0.11344(18) 0.36793(17) 0.0759(11) Uani 1 1 d . . .
Zr1 Zr 0.76461(2) 0.65392(2) 0.17841(2) 0.02563(12) Uani 1 1 d . . .
Zr2 Zr 0.77297(2) 0.48634(2) 0.19668(2) 0.02715(12) Uani 1 1 d . A .
Zr3 Zr 0.75626(2) 0.58319(2) 0.32207(2) 0.02567(12) Uani 1 1 d . A .
B1 B 0.7647(3) 0.0627(3) 0.2633(3) 0.0440(16) Uani 1 1 d . . .
F22 F 0.7878(3) 0.26900(18) 0.46263(19) 0.1174(17) Uani 1 1 d . . .
C70 C 0.9059(2) 0.5749(2) 0.2897(3) 0.0380(13) Uani 1 1 d . . .
H70A H 0.9225 0.5715 0.2524 0.046 Uiso 1 1 calc R A .
H70B H 0.9194 0.5345 0.3165 0.046 Uiso 1 1 calc R . .
C71 C 0.9429(3) 0.6310(3) 0.3344(3) 0.0476(15) Uani 1 1 d . A .
H71A H 0.9261 0.6355 0.3715 0.057 Uiso 1 1 calc R . .
H71B H 0.9315 0.6716 0.3077 0.057 Uiso 1 1 calc R . .
C74 C 1.0245(3) 0.6202(3) 0.3648(3) 0.073(2) Uani 1 1 d . . .
H74A H 1.0356 0.58 0.392 0.088 Uiso 1 1 calc R A .
H74B H 1.0408 0.6147 0.3274 0.088 Uiso 1 1 calc R . .
C75 C 1.0641(4) 0.6773(4) 0.4095(4) 0.109(3) Uani 1 1 d . A .
H75A H 1.0529 0.7173 0.3829 0.164 Uiso 1 1 calc R . .
H75B H 1.1148 0.6693 0.4264 0.164 Uiso 1 1 calc R . .
H75C H 1.0499 0.6816 0.4478 0.164 Uiso 1 1 calc R . .
C80 C 0.5423(7) 0.3432(7) 0.3255(9) 0.074(5) Uani 0.5 1 d P . .
N1 N 0.5564(7) 0.3674(7) 0.2821(7) 0.100(5) Uani 0.5 1 d P . .
C81 C 0.5252(7) 0.3110(7) 0.3753(7) 0.074(4) Uani 0.5 1 d P . .

loop_
_atom_site_aniso_label
_atom_site_aniso_U_11
_atom_site_aniso_U_22
_atom_site_aniso_U_33
_atom_site_aniso_U_23
_atom_site_aniso_U_13
_atom_site_aniso_U_12
C1 0.053(4) 0.041(3) 0.045(3) -0.006(3) 0.020(3) -0.007(3)
C2 0.056(4) 0.042(3) 0.048(4) -0.008(3) 0.023(3) -0.005(3)
C3 0.100(6) 0.042(4) 0.045(4) -0.006(3) 0.038(4) -0.005(4)
C4 0.121(7) 0.039(4) 0.033(3) 0.001(3) 0.032(4) -0.013(4)
C5 0.074(5) 0.055(4) 0.042(4) 0.004(3) 0.002(4) 0.002(4)
C6 0.047(4) 0.067(4) 0.045(4) 0.000(3) 0.016(3) -0.007(3)
C7 0.037(3) 0.054(4) 0.039(3) 0.006(3) 0.008(3) -0.005(3)
C8 0.047(4) 0.074(5) 0.036(3) 0.010(3) 0.011(3) -0.010(3)
C9 0.058(5) 0.083(5) 0.048(4) 0.025(4) 0.011(3) -0.011(4)
C10 0.044(4) 0.091(6) 0.052(4) 0.034(4) 0.020(3) 0.017(4)
C11 0.043(4) 0.088(5) 0.040(4) 0.016(4) 0.012(3) 0.029(4)
C12 0.038(4) 0.059(4) 0.042(3) 0.008(3) 0.004(3) 0.005(3)
C13 0.035(3) 0.048(4) 0.047(3) -0.005(3) 0.018(3) 0.003(3)
C14 0.049(4) 0.038(3) 0.066(4) 0.003(3) 0.022(3) 0.005(3)
C15 0.057(4) 0.051(4) 0.050(4) 0.003(3) 0.010(3) 0.020(3)
C16 0.039(4) 0.063(4) 0.048(4) -0.015(3) 0.008(3) 0.011(3)
C17 0.035(4) 0.056(4) 0.053(4) -0.014(3) 0.017(3) -0.005(3)
C18 0.048(4) 0.034(3) 0.055(4) -0.003(3) 0.025(3) 0.005(3)
C19 0.060(4) 0.039(3) 0.049(4) -0.003(3) 0.022(3) -0.009(3)
C20 0.081(5) 0.035(3) 0.062(4) -0.010(3) 0.035(4) -0.017(3)
C21 0.118(7) 0.038(4) 0.080(5) -0.002(4) 0.066(5) -0.002(4)
C22 0.144(9) 0.032(4) 0.053(5) -0.003(3) 0.046(5) -0.021(5)
C23 0.114(7) 0.061(5) 0.037(4) 0.008(4) 0.009(4) -0.026(5)
C24 0.085(6) 0.048(4) 0.050(4) -0.004(3) 0.032(4) -0.015(4)
C25 0.025(3) 0.053(3) 0.024(3) 0.000(2) 0.014(2) 0.001(2)
C26 0.061(4) 0.055(4) 0.035(3) -0.016(3) 0.021(3) -0.004(3)
C27 0.043(4) 0.062(4) 0.044(3) 0.005(3) 0.021(3) 0.003(3)
C28 0.047(4) 0.085(5) 0.029(3) 0.008(3) 0.017(3) 0.009(3)
C29 0.066(4) 0.023(3) 0.041(3) 0.012(2) 0.026(3) 0.011(3)
C30 0.140(7) 0.056(4) 0.087(5) 0.035(4) 0.085(5) 0.026(4)
C31 0.070(5) 0.062(4) 0.065(4) 0.015(3) 0.003(4) 0.013(4)
C32 0.123(6) 0.031(4) 0.077(5) 0.015(3) 0.040(4) -0.001(4)
C33 0.064(4) 0.026(3) 0.045(3) -0.006(3) 0.027(3) 0.002(3)
C34A 0.061(4) 0.034(2) 0.058(3) -0.009(2) 0.025(3) 0.004(3)
C35A 0.061(4) 0.034(2) 0.058(3) -0.009(2) 0.025(3) 0.004(3)
C36A 0.061(4) 0.034(2) 0.058(3) -0.009(2) 0.025(3) 0.004(3)
C34B 0.061(4) 0.034(2) 0.058(3) -0.009(2) 0.025(3) 0.004(3)
C35B 0.061(4) 0.034(2) 0.058(3) -0.009(2) 0.025(3) 0.004(3)
C36B 0.061(4) 0.034(2) 0.058(3) -0.009(2) 0.025(3) 0.004(3)
C37 0.040(4) 0.045(3) 0.051(3) -0.006(3) 0.013(3) 0.017(3)
C38 0.031(4) 0.097(5) 0.097(5) -0.032(4) 0.005(4) 0.020(3)
C39 0.122(7) 0.071(5) 0.095(5) 0.029(4) 0.060(5) 0.071(4)
C40B 0.065(4) 0.058(4) 0.077(4) -0.011(3) 0.044(4) 0.010(3)
C41 0.048(4) 0.037(3) 0.060(4) -0.024(3) 0.019(3) -0.015(3)
C42 0.087(6) 0.061(4) 0.097(5) -0.035(4) 0.041(4) -0.042(4)
C43 0.071(5) 0.049(4) 0.090(5) -0.040(4) 0.035(4) -0.010(3)
C44 0.065(5) 0.070(5) 0.062(4) -0.025(4) -0.004(4) -0.020(4)
C45 0.016(3) 0.034(3) 0.035(3) 0.003(2) 0.002(2) 0.001(2)
C46 0.025(3) 0.034(3) 0.059(3) -0.006(3) 0.017(3) -0.010(2)
C47 0.027(3) 0.054(4) 0.037(3) 0.001(3) 0.002(2) -0.002(2)
C48 0.027(3) 0.045(3) 0.059(4) 0.007(3) 0.014(3) 0.012(2)
C49 0.041(4) 0.042(3) 0.037(3) 0.018(3) 0.011(3) 0.015(3)
C50 0.181(9) 0.079(5) 0.036(4) 0.023(4) 0.003(5) 0.069(5)
C51 0.099(6) 0.050(4) 0.114(6) 0.048(4) 0.005(5) 0.011(4)
C52 0.070(5) 0.141(7) 0.118(6) 0.090(6) 0.045(5) 0.069(5)
C57 0.053(4) 0.067(4) 0.027(3) -0.004(3) 0.011(3) 0.005(3)
C58A 0.093(6) 0.117(6) 0.027(2) 0.007(3) 0.003(3) 0.014(4)
C59A 0.093(6) 0.117(6) 0.027(2) 0.007(3) 0.003(3) 0.014(4)
C60A 0.093(6) 0.117(6) 0.027(2) 0.007(3) 0.003(3) 0.014(4)
C58B 0.093(6) 0.117(6) 0.027(2) 0.007(3) 0.003(3) 0.014(4)
C59B 0.093(6) 0.117(6) 0.027(2) 0.007(3) 0.003(3) 0.014(4)
C60B 0.093(6) 0.117(6) 0.027(2) 0.007(3) 0.003(3) 0.014(4)
C61 0.041(4) 0.053(4) 0.058(4) 0.017(3) 0.025(3) -0.011(3)
C62 0.073(5) 0.050(4) 0.118(6) -0.011(4) 0.061(4) -0.031(3)
C63 0.074(5) 0.083(5) 0.070(4) 0.033(4) 0.035(4) -0.010(4)
C64 0.037(4) 0.088(5) 0.080(5) 0.028(4) 0.025(3) -0.013(3)
C65 0.045(4) 0.060(4) 0.047(3) 0.001(3) 0.029(3) 0.003(3)
C66A 0.081(5) 0.093(5) 0.094(5) 0.003(4) 0.069(4) 0.005(4)
C67A 0.081(5) 0.093(5) 0.094(5) 0.003(4) 0.069(4) 0.005(4)
C68A 0.081(5) 0.093(5) 0.094(5) 0.003(4) 0.069(4) 0.005(4)
C66B 0.081(5) 0.093(5) 0.094(5) 0.003(4) 0.069(4) 0.005(4)
C67B 0.081(5) 0.093(5) 0.094(5) 0.003(4) 0.069(4) 0.005(4)
C68B 0.081(5) 0.093(5) 0.094(5) 0.003(4) 0.069(4) 0.005(4)
O1 0.0250(18) 0.0379(19) 0.0237(17) 0.0011(14) 0.0109(14) 0.0013(14)
O2 0.038(2) 0.0243(18) 0.0323(18) 0.0066(15) 0.0146(16) 0.0026(14)
O3 0.0301(19) 0.0212(17) 0.0303(17) 0.0001(14) 0.0121(15) -0.0006(14)
O4 0.030(2) 0.0330(19) 0.039(2) -0.0013(15) 0.0118(16) 0.0066(15)
O5 0.041(2) 0.0274(19) 0.0390(19) -0.0108(16) 0.0104(17) -0.0062(16)
O6 0.0184(17) 0.0268(17) 0.0266(17) 0.0012(14) 0.0057(14) 0.0023(13)
O7 0.033(2) 0.0340(19) 0.0289(18) 0.0084(15) 0.0092(16) 0.0074(15)
O8 0.0141(17) 0.0283(17) 0.0249(16) 0.0001(14) 0.0052(13) -0.0019(13)
O9 0.042(2) 0.041(2) 0.0184(16) 0.0011(15) 0.0100(15) 0.0039(16)
O10 0.039(2) 0.041(2) 0.040(2) 0.0026(16) 0.0247(17) 0.0019(16)
O11 0.032(2) 0.037(2) 0.040(2) 0.0090(16) 0.0148(17) -0.0052(15)
F2 0.074(3) 0.052(2) 0.073(2) -0.0033(18) 0.046(2) -0.0031(18)
F3 0.144(4) 0.060(2) 0.082(3) 0.003(2) 0.082(3) -0.007(2)
F4 0.147(4) 0.059(2) 0.051(2) 0.0109(19) 0.033(2) 0.000(2)
F5 0.085(3) 0.099(3) 0.062(2) 0.023(2) 0.006(2) 0.021(2)
F6 0.050(2) 0.095(3) 0.068(2) 0.025(2) 0.0108(19) 0.0089(19)
F8 0.090(3) 0.063(2) 0.064(2) -0.004(2) 0.034(2) -0.029(2)
F9 0.096(3) 0.110(3) 0.079(3) 0.032(2) 0.040(2) -0.026(3)
F10 0.071(3) 0.150(4) 0.075(3) 0.059(3) 0.048(2) 0.040(2)
F11 0.080(3) 0.104(3) 0.063(2) 0.017(2) 0.036(2) 0.049(2)
F12 0.057(2) 0.060(2) 0.066(2) -0.0050(18) 0.0254(18) 0.0073(18)
F14 0.068(2) 0.042(2) 0.074(2) 0.0096(17) 0.0150(19) -0.0044(17)
F15 0.083(3) 0.071(3) 0.072(2) 0.016(2) 0.008(2) 0.024(2)
F16 0.045(2) 0.094(3) 0.062(2) -0.0172(19) 0.0049(18) 0.0144(18)
F17 0.046(2) 0.065(2) 0.077(2) -0.0148(19) 0.0160(18) -0.0134(17)
F18 0.054(2) 0.0363(18) 0.064(2) -0.0047(16) 0.0177(17) -0.0047(15)
F20 0.074(3) 0.056(2) 0.110(3) -0.016(2) 0.053(2) -0.0025(19)
F21 0.159(4) 0.056(2) 0.119(3) -0.002(2) 0.092(3) 0.012(3)
F23 0.145(4) 0.098(3) 0.061(3) -0.023(2) 0.013(3) -0.039(3)
F24 0.071(3) 0.085(3) 0.057(2) -0.009(2) 0.009(2) -0.024(2)
Zr1 0.0243(3) 0.0265(3) 0.0243(2) 0.0049(2) 0.0077(2) 0.0005(2)
Zr2 0.0273(3) 0.0256(2) 0.0278(3) -0.0029(2) 0.0100(2) 0.0001(2)
Zr3 0.0275(3) 0.0260(3) 0.0241(2) 0.0026(2) 0.0108(2) 0.0022(2)
B1 0.044(4) 0.044(4) 0.045(4) -0.002(3) 0.019(3) -0.005(3)
F22 0.234(6) 0.059(3) 0.064(2) -0.014(2) 0.063(3) -0.019(3)
C70 0.026(3) 0.038(3) 0.044(3) 0.002(3) 0.008(2) 0.000(2)
C71 0.036(4) 0.060(4) 0.040(3) -0.002(3) 0.008(3) -0.016(3)
C74 0.034(4) 0.098(5) 0.066(4) 0.001(4) -0.003(3) -0.024(3)
C75 0.056(5) 0.138(7) 0.106(6) -0.024(6) 0.002(5) -0.052(5)
C80 0.030(8) 0.042(9) 0.104(14) -0.006(9) -0.022(9) 0.010(6)
N1 0.083(10) 0.076(10) 0.106(12) 0.007(8) -0.001(9) -0.004(7)
C81 0.055(9) 0.087(11) 0.076(10) 0.003(8) 0.020(8) 0.021(8)

loop_
_atom_type_symbol
_atom_type_description
_atom_type_scat_dispersion_real
_atom_type_scat_dispersion_imag
_atom_type_scat_source
C C 0.0033 0.0016 'International Tables Vol C Tables 4.2.6.8 and 6.1.1.4'
H H 0 0 'International Tables Vol C Tables 4.2.6.8 and 6.1.1.4'
B B 0.0013 0.0007 'International Tables Vol C Tables 4.2.6.8 and 6.1.1.4'
O O 0.0106 0.006 'International Tables Vol C Tables 4.2.6.8 and 6.1.1.4'
F F 0.0171 0.0103 'International Tables Vol C Tables 4.2.6.8 and 6.1.1.4'
Zr Zr -2.9673 0.5597 'International Tables Vol C Tables 4.2.6.8 and 6.1.1.4'
N N 0.0061 0.0033 'International Tables Vol C Tables 4.2.6.8 and 6.1.1.4'

loop_
_geom_angle_atom_site_label_1
_geom_angle_atom_site_label_2
_geom_angle_atom_site_label_3
_geom_angle
C6 C1 C2 111.8(5)
C6 C1 B1 126.8(5)
C2 C1 B1 120.8(5)
C3 C2 F2 116.2(6)
C3 C2 C1 125.9(6)
F2 C2 C1 117.9(5)
F3 C3 C2 122.4(7)
F3 C3 C4 118.2(6)
C2 C3 C4 119.3(7)
F4 C4 C3 121.6(7)
F4 C4 C5 118.8(7)
C3 C4 C5 119.6(6)
F5 C5 C4 121.5(6)
F5 C5 C6 119.6(7)
C4 C5 C6 118.9(6)
F6 C6 C5 115.3(6)
F6 C6 C1 120.2(5)
C5 C6 C1 124.4(6)
C12 C7 C8 112.8(6)
C12 C7 B1 120.6(5)
C8 C7 B1 126.4(5)
F8 C8 C9 116.4(6)
F8 C8 C7 120.9(6)
C9 C8 C7 122.8(7)
F9 C9 C10 119.5(7)
F9 C9 C8 119.1(7)
C10 C9 C8 121.4(7)
C9 C10 F10 122.7(7)
C9 C10 C11 119.3(6)
F10 C10 C11 118.0(7)
F11 C11 C10 121.7(6)
F11 C11 C12 119.9(7)
C10 C11 C12 118.4(6)
F12 C12 C11 117.1(6)
F12 C12 C7 117.7(5)
C11 C12 C7 125.3(6)
C14 C13 C18 112.4(5)
C14 C13 B1 119.9(5)
C18 C13 B1 127.7(5)
C15 C14 F14 117.3(5)
C15 C14 C13 125.2(6)
F14 C14 C13 117.5(5)
F15 C15 C14 120.1(6)
F15 C15 C16 120.2(6)
C14 C15 C16 119.7(6)
F16 C16 C15 120.9(6)
F16 C16 C17 119.7(6)
C15 C16 C17 119.4(5)
F17 C17 C16 121.3(5)
F17 C17 C18 119.8(5)
C16 C17 C18 118.9(5)
F18 C18 C17 115.0(5)
F18 C18 C13 120.8(5)
C17 C18 C13 124.3(5)
C20 C19 C24 112.6(6)
C20 C19 B1 128.1(6)
C24 C19 B1 119.0(6)
C19 C20 F20 122.0(5)
C19 C20 C21 124.6(7)
F20 C20 C21 113.4(7)
C22 C21 F21 119.9(7)
C22 C21 C20 120.0(7)
F21 C21 C20 120.1(8)
C21 C22 C23 118.7(7)
C21 C22 F22 120.5(9)
C23 C22 F22 120.8(8)
F23 C23 C22 120.0(8)
F23 C23 C24 120.6(8)
C22 C23 C24 119.5(7)
F24 C24 C23 115.5(7)
F24 C24 C19 119.8(6)
C23 C24 C19 124.6(7)
O1 C25 C28 108.2(4)
O1 C25 C27 108.2(4)
C28 C25 C27 111.5(4)
O1 C25 C26 108.6(4)
C28 C25 C26 110.4(4)
C27 C25 C26 109.8(4)
O2 C29 C30 110.6(4)
O2 C29 C32 109.7(4)
C30 C29 C32 114.3(5)
O2 C29 C31 105.4(4)
C30 C29 C31 109.0(5)
C32 C29 C31 107.4(5)
C36B C33 C34A 132.9(7)
C34A C33 C36A 120.9(7)
C36B C33 O3 114.6(6)
C34A C33 O3 112.5(5)
C36A C33 O3 112.1(5)
C36B C33 C34B 121.1(8)
C36A C33 C34B 138.1(7)
O3 C33 C34B 109.8(6)
C36B C33 C35B 103.8(8)
C34A C33 C35B 65.8(6)
C36A C33 C35B 69.2(6)
O3 C33 C35B 101.1(5)
C34B C33 C35B 103.4(7)
C36B C33 C35A 70.2(7)
C34A C33 C35A 102.4(6)
C36A C33 C35A 105.9(6)
O3 C33 C35A 100.1(4)
C34B C33 C35A 65.5(7)
C35B C33 C35A 158.4(6)
O4 C37 C40B 109.1(4)
O4 C37 C38 108.5(4)
C40B C37 C38 110.5(5)
O4 C37 C39 108.6(5)
C40B C37 C39 108.2(5)
C38 C37 C39 111.9(5)
O5 C41 C44 108.0(4)
O5 C41 C42 109.6(4)
C44 C41 C42 109.6(5)
O5 C41 C43 107.0(4)
C44 C41 C43 114.7(5)
C42 C41 C43 107.9(5)
O6 C45 C48 107.9(4)
O6 C45 C46 109.3(3)
C48 C45 C46 110.0(4)
O6 C45 C47 108.3(4)
C48 C45 C47 110.3(4)
C46 C45 C47 110.9(4)
O7 C49 C52 109.4(4)
O7 C49 C50 109.3(4)
C52 C49 C50 109.9(6)
O7 C49 C51 109.6(4)
C52 C49 C51 108.6(6)
C50 C49 C51 110.1(5)
O9 C57 C59B 110.3(8)
O9 C57 C59A 108.6(5)
O9 C57 C60A 108.8(5)
C59B C57 C60A 72.1(10)
C59A C57 C60A 113.3(7)
O9 C57 C58A 110.6(6)
C59B C57 C58A 136.9(9)
C59A C57 C58A 109.0(7)
C60A C57 C58A 106.6(7)
O9 C57 C58B 108.3(9)
C59B C57 C58B 117.5(13)
C59A C57 C58B 78.2(10)
C60A C57 C58B 134.4(10)
O9 C57 C60B 107.9(8)
C59B C57 C60B 107.3(13)
C59A C57 C60B 140.0(10)
C58A C57 C60B 72.0(10)
C58B C57 C60B 105.1(12)
O11 C61 C62 109.1(4)
O11 C61 C63 108.4(4)
C62 C61 C63 111.0(5)
O11 C61 C64 109.8(4)
C62 C61 C64 110.1(5)
C63 C61 C64 108.4(5)
O10 C65 C67A 110.4(5)
O10 C65 C68B 109.7(8)
C67A C65 C68B 137.2(9)
O10 C65 C66A 110.4(5)
C67A C65 C66A 112.2(7)
C68B C65 C66A 66.0(9)
O10 C65 C67B 111.5(8)
C67A C65 C67B 47.7(9)
C68B C65 C67B 102.8(12)
C66A C65 C67B 137.9(9)
O10 C65 C66B 109.4(7)
C67A C65 C66B 63.0(9)
C68B C65 C66B 115.8(11)
C66A C65 C66B 53.5(8)
C67B C65 C66B 107.5(12)
O10 C65 C68A 107.6(5)
C67A C65 C68A 108.4(7)
C66A C65 C68A 107.7(6)
C67B C65 C68A 62.6(9)
C66B C65 C68A 142.6(8)
C25 O1 Zr2 127.3(3)
C25 O1 Zr1 128.9(3)
Zr2 O1 Zr1 102.49(12)
C29 O2 Zr2 127.7(3)
C29 O2 Zr3 128.0(3)
Zr2 O2 Zr3 103.35(12)
C33 O3 Zr1 130.0(3)
C33 O3 Zr3 127.4(3)
Zr1 O3 Zr3 102.30(12)
C37 O4 Zr2 173.2(3)
C41 O5 Zr2 168.9(3)
C45 O6 Zr2 121.3(2)
C45 O6 Zr1 122.7(2)
Zr2 O6 Zr1 94.08(10)
C45 O6 Zr3 123.9(2)
Zr2 O6 Zr3 93.58(10)
Zr1 O6 Zr3 93.33(10)
C49 O7 Zr1 169.3(3)
C70 O8 Zr1 125.0(3)
C70 O8 Zr3 125.7(3)
Zr1 O8 Zr3 95.99(10)
C70 O8 Zr2 113.1(2)
Zr1 O8 Zr2 95.21(10)
Zr3 O8 Zr2 94.27(10)
C57 O9 Zr3 167.2(3)
C65 O10 Zr3 170.6(3)
C61 O11 Zr1 168.5(3)
O11 Zr1 O7 99.24(13)
O11 Zr1 O3 106.29(12)
O7 Zr1 O3 101.06(12)
O11 Zr1 O1 99.65(12)
O7 Zr1 O1 107.36(12)
O3 Zr1 O1 137.51(11)
O11 Zr1 O8 94.40(11)
O7 Zr1 O8 166.06(12)
O3 Zr1 O8 72.15(10)
O1 Zr1 O8 72.84(10)
O11 Zr1 O6 158.69(12)
O7 Zr1 O6 101.87(11)
O3 Zr1 O6 72.46(10)
O1 Zr1 O6 71.27(10)
O8 Zr1 O6 64.69(9)
O11 Zr1 Zr3 122.95(9)
O7 Zr1 Zr3 125.37(9)
O3 Zr1 Zr3 38.93(7)
O1 Zr1 Zr3 98.60(8)
O8 Zr1 Zr3 42.39(7)
O6 Zr1 Zr3 43.54(7)
O11 Zr1 Zr2 118.80(10)
O7 Zr1 Zr2 129.35(9)
O3 Zr1 Zr2 98.92(7)
O1 Zr1 Zr2 38.62(7)
O8 Zr1 Zr2 43.11(7)
O6 Zr1 Zr2 42.84(7)
Zr3 Zr1 Zr2 59.987(13)
O5 Zr2 O4 100.43(13)
O5 Zr2 O2 104.03(13)
O4 Zr2 O2 102.41(12)
O5 Zr2 O1 105.67(12)
O4 Zr2 O1 101.64(12)
O2 Zr2 O1 137.26(11)
O5 Zr2 O6 100.91(12)
O4 Zr2 O6 158.65(11)
O2 Zr2 O6 73.06(10)
O1 Zr2 O6 71.68(10)
O5 Zr2 O8 164.74(12)
O4 Zr2 O8 94.80(11)
O2 Zr2 O8 71.40(10)
O1 Zr2 O8 71.84(10)
O6 Zr2 O8 63.89(10)
O5 Zr2 Zr3 125.62(10)
O4 Zr2 Zr3 121.16(9)
O2 Zr2 Zr3 38.39(8)
O1 Zr2 Zr3 98.88(8)
O6 Zr2 Zr3 43.53(7)
O8 Zr2 Zr3 42.54(7)
O5 Zr2 Zr1 127.90(9)
O4 Zr2 Zr1 119.82(9)
O2 Zr2 Zr1 98.37(8)
O1 Zr2 Zr1 38.89(8)
O6 Zr2 Zr1 43.08(7)
O8 Zr2 Zr1 41.69(7)
Zr3 Zr2 Zr1 60.001(13)
O9 Zr3 O10 99.14(13)
O9 Zr3 O2 102.41(12)
O10 Zr3 O2 103.88(12)
O9 Zr3 O3 103.64(12)
O10 Zr3 O3 104.99(12)
O2 Zr3 O3 137.02(11)
O9 Zr3 O8 97.42(11)
O10 Zr3 O8 163.43(11)
O2 Zr3 O8 71.86(10)
O3 Zr3 O8 71.36(10)
O9 Zr3 O6 161.31(12)
O10 Zr3 O6 99.54(12)
O2 Zr3 O6 72.39(10)
O3 Zr3 O6 71.97(10)
O8 Zr3 O6 63.89(9)
O9 Zr3 Zr2 122.99(9)
O10 Zr3 Zr2 124.39(10)
O2 Zr3 Zr2 38.26(8)
O3 Zr3 Zr2 98.78(8)
O8 Zr3 Zr2 43.19(7)
O6 Zr3 Zr2 42.89(7)
O9 Zr3 Zr1 122.92(9)
O10 Zr3 Zr1 126.32(9)
O2 Zr3 Zr1 98.25(8)
O3 Zr3 Zr1 38.77(7)
O8 Zr3 Zr1 41.62(7)
O6 Zr3 Zr1 43.13(7)
Zr2 Zr3 Zr1 60.013(14)
C19 B1 C7 114.0(5)
C19 B1 C1 100.3(4)
C7 B1 C1 113.9(5)
C19 B1 C13 113.2(5)
C7 B1 C13 101.6(4)
C1 B1 C13 114.5(4)
O8 C70 C71 114.5(4)
C70 C71 C74 110.6(5)
C75 C74 C71 112.0(6)
N1 C80 C81 176.7(17)

loop_
_geom_bond_atom_site_label_1
_geom_bond_atom_site_label_2
_geom_bond_distance
C1 C6 1.387(8)
C1 C2 1.394(7)
C1 B1 1.656(8)
C2 C3 1.341(7)
C2 F2 1.350(6)
C3 F3 1.340(7)
C3 C4 1.357(9)
C4 F4 1.347(6)
C4 C5 1.366(9)
C5 F5 1.348(7)
C5 C6 1.378(8)
C6 F6 1.362(6)
C7 C12 1.399(7)
C7 C8 1.400(7)
C7 B1 1.651(8)
C8 F8 1.344(7)
C8 C9 1.380(8)
C9 F9 1.348(7)
C9 C10 1.350(9)
C10 F10 1.352(7)
C10 C11 1.373(9)
C11 F11 1.343(7)
C11 C12 1.380(8)
C12 F12 1.369(6)
C13 C14 1.386(7)
C13 C18 1.395(7)
C13 B1 1.662(8)
C14 C15 1.354(7)
C14 F14 1.361(6)
C15 F15 1.341(6)
C15 C16 1.358(8)
C16 F16 1.343(6)
C16 C17 1.374(7)
C17 F17 1.339(6)
C17 C18 1.376(7)
C18 F18 1.363(5)
C19 C20 1.352(8)
C19 C24 1.381(8)
C19 B1 1.631(8)
C20 F20 1.361(7)
C20 C21 1.385(8)
C21 C22 1.339(10)
C21 F21 1.347(8)
C22 C23 1.354(10)
C22 F22 1.361(7)
C23 F23 1.349(8)
C23 C24 1.373(9)
C24 F24 1.337(7)
C25 O1 1.474(5)
C25 C28 1.501(6)
C25 C27 1.516(6)
C25 C26 1.519(6)
C29 O2 1.464(5)
C29 C30 1.473(7)
C29 C32 1.490(7)
C29 C31 1.566(7)
C33 C36B 1.405(13)
C33 C34A 1.448(10)
C33 C36A 1.450(11)
C33 O3 1.472(5)
C33 C34B 1.477(14)
C33 C35B 1.589(8)
C33 C35A 1.614(7)
C37 O4 1.456(6)
C37 C40B 1.505(7)
C37 C38 1.513(8)
C37 C39 1.528(8)
C41 O5 1.460(5)
C41 C44 1.515(7)
C41 C42 1.528(8)
C41 C43 1.530(7)
C45 O6 1.485(5)
C45 C48 1.516(6)
C45 C46 1.518(6)
C45 C47 1.533(6)
C49 O7 1.450(5)
C49 C52 1.483(8)
C49 C50 1.485(7)
C49 C51 1.510(8)
C57 O9 1.444(5)
C57 C59B 1.49(2)
C57 C59A 1.502(11)
C57 C60A 1.516(12)
C57 C58A 1.528(12)
C57 C58B 1.53(3)
C57 C60B 1.55(2)
C61 O11 1.449(6)
C61 C62 1.511(7)
C61 C63 1.514(7)
C61 C64 1.520(7)
C65 O10 1.434(6)
C65 C67A 1.451(11)
C65 C68B 1.45(2)
C65 C66A 1.510(11)
C65 C67B 1.52(2)
C65 C66B 1.58(2)
C65 C68A 1.581(11)
O1 Zr2 2.179(3)
O1 Zr1 2.192(3)
O2 Zr2 2.169(3)
O2 Zr3 2.175(3)
O3 Zr1 2.184(3)
O3 Zr3 2.192(3)
O4 Zr2 1.921(3)
O5 Zr2 1.918(3)
O6 Zr2 2.324(3)
O6 Zr1 2.334(3)
O6 Zr3 2.352(3)
O7 Zr1 1.922(3)
O8 C70 1.437(5)
O8 Zr1 2.276(3)
O8 Zr3 2.310(3)
O8 Zr2 2.339(3)
O9 Zr3 1.921(3)
O10 Zr3 1.924(3)
O11 Zr1 1.914(3)
Zr1 Zr3 3.4083(6)
Zr1 Zr2 3.4087(7)
Zr2 Zr3 3.4079(6)
C70 C71 1.478(6)
C71 C74 1.537(7)
C74 C75 1.507(8)
C80 N1 1.165(19)
C80 C81 1.39(2)
